data_1532784
loop_
_publ_author_name
'Wong-Ng, W.'
'Ching, W.Y.'
'Kaduk, J.A.'
'Shirotani, I.'
'Xu Yongnian'
'Swartzendruber, L.'

_publ_section_title
;
 Structure and electronic properties of the orthorhombic Mo Ru P
 superconductor prepaared at high pressure
;
_journal_name_full 'Physical Review, Serie 3. B - Condensed Matter (18,1978-)'
_journal_page_first 144523-1
_journal_page_last 144523-9
_journal_volume 67
_journal_year 2003
_chemical_formula_sum 'Mo P Ru'
_chemical_name_systematic 'Mo Ru P'
_space_group_IT_number 62
_symmetry_space_group_name_Hall '-P 2ac 2n'
_symmetry_space_group_name_H-M 'P n m a'
_cell_angle_alpha 90
_cell_angle_beta 90
_cell_angle_gamma 90
_cell_formula_units_Z 4
_cell_length_a 6.03503
_cell_length_b 3.85311
_cell_length_c 6.94355
_cell_volume 161.463
_citation_journal_id_ASTM PRBMDO
_cod_data_source_file Wong-Ng_PRBMDO_2003_881.cif
_cod_data_source_block Mo1P1Ru1
_cod_original_cell_volume 161.4628
_cod_original_formula_sum 'Mo1 P1 Ru1'
_cod_database_code 1532784

loop_
_symmetry_equiv_pos_as_xyz
x,y,z
-x+1/2,-y,z+1/2
x+1/2,-y+1/2,-z+1/2
-x,y+1/2,-z
-x,-y,-z
x-1/2,y,-z-1/2
-x-1/2,y-1/2,z-1/2
x,-y-1/2,z

loop_
_atom_site_label
_atom_site_type_symbol
_atom_site_fract_x
_atom_site_fract_y
_atom_site_fract_z
_atom_site_occupancy
_atom_site_U_iso_or_equiv
P1 P 0.7567 0.25 0.3823 1 0.0
Mo1 Mo 0.0262 0.25 0.8295 1 0.0
Ru1 Ru 0.1418 0.25 0.4325 1 0.0
